data_7713615
loop_
_publ_author_name
'Guo, Dianjun'
'Rajeshkumar, Thayalan'
'Zhu, Shan'
'Yuan, Qingbing'
'Hong, Dongjing'
'Zhou, Shuangliu'
'Zhu, Xiancui'
'Maron, Laurent'
'Wang, Shaowu'

_publ_section_title
;
 Aryl C--H bond functionalization with diphenyldiazomethane induced by
 rare-earth metal alkyl complexes
;
_journal_name_full 'Dalton Transactions'
_journal_paper_doi 10.1039/D3DT01714A
_journal_year 2023
_chemical_formula_moiety 'C26 H20 N2 O'
_chemical_formula_sum 'C26 H20 N2 O'
_chemical_formula_weight 376.44
_space_group_crystal_system monoclinic
_space_group_IT_number 14
_space_group_name_Hall '-P 2yn'
_space_group_name_H-M_alt 'P 1 21/n 1'
_atom_sites_solution_hydrogens geom
_audit_creation_date 2022-08-12
_audit_creation_method
;
Olex2 1.3
(compiled 2020.11.12 svn.r5f609507 for OlexSys, GUI svn.r6408)
;
_audit_update_record
;
2022-08-13 deposited with the CCDC.	2023-07-19 downloaded from the CCDC.
;
_cell_angle_alpha 90
_cell_angle_beta 97.3680(10)
_cell_angle_gamma 90
_cell_formula_units_Z 4
_cell_length_a 11.2744(10)
_cell_length_b 10.6960(10)
_cell_length_c 17.0182(16)
_cell_measurement_reflns_used 3573
_cell_measurement_temperature 293.15
_cell_measurement_theta_max 22.68
_cell_measurement_theta_min 2.25
_cell_volume 2035.3(3)
_computing_cell_refinement 'SAINT v8.37A (Bruker, 2015)'
_computing_data_collection 'Bruker SMART APEX II diffractrometer'
_computing_data_reduction 'SAINT v8.37A (Bruker, 2015)'
_computing_molecular_graphics 'Olex2 1.3 (Dolomanov et al., 2009)'
_computing_publication_material 'Olex2 1.3 (Dolomanov et al., 2009)'
_computing_structure_refinement 'SHELXL 2018/3 (Sheldrick, 2015)'
_computing_structure_solution 'SHELXT 2018/2 (Sheldrick, 2018)'
_diffrn_ambient_temperature 293.15
_diffrn_measured_fraction_theta_full 0.997
_diffrn_measured_fraction_theta_max 0.981
_diffrn_measurement_device 'three-circle diffractometer'
_diffrn_measurement_device_type 'Bruker APEX-II CCD'
_diffrn_measurement_method '\f and \w scans'
_diffrn_radiation_type MoK\a
_diffrn_radiation_wavelength 0.71073
_diffrn_reflns_av_R_equivalents 0.0526
_diffrn_reflns_av_unetI/netI 0.0545
_diffrn_reflns_Laue_measured_fraction_full 0.997
_diffrn_reflns_Laue_measured_fraction_max 0.981
_diffrn_reflns_limit_h_max 14
_diffrn_reflns_limit_h_min -14
_diffrn_reflns_limit_k_max 13
_diffrn_reflns_limit_k_min -13
_diffrn_reflns_limit_l_max 21
_diffrn_reflns_limit_l_min -21
_diffrn_reflns_number 21793
_diffrn_reflns_point_group_measured_fraction_full 0.997
_diffrn_reflns_point_group_measured_fraction_max 0.981
_diffrn_reflns_theta_full 25.242
_diffrn_reflns_theta_max 27.525
_diffrn_reflns_theta_min 2.052
_diffrn_source_current 30.0
_diffrn_source_power 1.5
_diffrn_source_voltage 50.0
_diffrn_standards_number 0
_exptl_absorpt_coefficient_mu 0.075
_exptl_absorpt_correction_T_max 0.7456
_exptl_absorpt_correction_T_min 0.6599
_exptl_absorpt_correction_type none
_exptl_absorpt_process_details
;
SADABS-2016/2 (Bruker,2016/2) was used for absorption correction.
wR2(int) was 0.1042 before and 0.0586 after correction.
The Ratio of minimum to maximum transmission is 0.8851.
The \l/2 correction factor is Not present.
;
_exptl_crystal_colour 'clear light black'
_exptl_crystal_colour_lustre clear
_exptl_crystal_colour_modifier light
_exptl_crystal_colour_primary black
_exptl_crystal_density_diffrn 1.229
_exptl_crystal_description block
_exptl_crystal_F_000 792
_exptl_crystal_recrystallization_method
'The crystals were growth by means of evaporation of a mixture of n-hexane and toluene at RT.'
_exptl_crystal_size_max 0.22
_exptl_crystal_size_mid 0.21
_exptl_crystal_size_min 0.2
_refine_diff_density_max 0.166
_refine_diff_density_min -0.232
_refine_diff_density_rms 0.032
_refine_ls_extinction_coef 0.0058(11)
_refine_ls_extinction_expression Fc^*^=kFc[1+0.001xFc^2^\l^3^/sin(2\q)]^-1/4^
_refine_ls_extinction_method 'SHELXL-2018/3 (Sheldrick 2018)'
_refine_ls_goodness_of_fit_ref 1.021
_refine_ls_hydrogen_treatment constr
_refine_ls_matrix_type full
_refine_ls_number_parameters 263
_refine_ls_number_reflns 4600
_refine_ls_number_restraints 7
_refine_ls_restrained_S_all 1.101
_refine_ls_R_factor_all 0.1144
_refine_ls_R_factor_gt 0.0487
_refine_ls_shift/su_max 0.000
_refine_ls_shift/su_mean 0.000
_refine_ls_structure_factor_coef Fsqd
_refine_ls_weighting_details 'w=1/[\s^2^(Fo^2^)+(0.0615P)^2^+0.0531P] where P=(Fo^2^+2Fc^2^)/3'
_refine_ls_weighting_scheme calc
_refine_ls_wR_factor_gt 0.1174
_refine_ls_wR_factor_ref 0.1404
_reflns_Friedel_coverage 0.000
_reflns_number_gt 2358
_reflns_number_total 4600
_reflns_threshold_expression 'I > 2\s(I)'
_cod_data_source_file d3dt01714a2.cif
_cod_data_source_block 8a'
_cod_database_code 7713615
_shelx_shelxl_version_number 2018/3
_shelx_space_group_comment
;
The symmetry employed for this shelxl refinement is uniquely defined
by the following loop, which should always be used as a source of
symmetry information in preference to the above space-group names.
They are only intended as comments.
;
_shelx_estimated_absorpt_t_max 0.985
_shelx_estimated_absorpt_t_min 0.984
_exptl_crystal_mounting_method 'The title complex was mounted in a sealed capillary.'
_olex2_refinement_description
;
1. Fixed Uiso
 At 1.2 times of:
  All C(H) groups, All N(H) groups
2. Rigid bond restraints
 C20, O1
 with sigma for 1-2 distances of 0.001 and sigma for 1-3 distances of 0.002
3. Uiso/Uaniso restraints and constraints
Uanis(O1) \\sim Ueq: with sigma of 0.001 and sigma for terminal atoms of 0.002
4.a Aromatic/amide H refined with riding coordinates:
 N1(H1), C18(H18), C15(H15), C17(H17), C3(H3), C7(H7), C16(H16), C9(H9),
 C26(H26), C13(H13), C22(H22), C11(H11), C4(H4), C6(H6), C10(H10), C25(H25),
 C5(H5), C12(H12), C23(H23), C24(H24)
;
_olex2_submission_special_instructions 'No special instructions were received'

loop_
_space_group_symop_operation_xyz
'x, y, z'
'-x+1/2, y+1/2, -z+1/2'
'-x, -y, -z'
'x-1/2, -y-1/2, z-1/2'

loop_
_atom_site_label
_atom_site_type_symbol
_atom_site_fract_x
_atom_site_fract_y
_atom_site_fract_z
_atom_site_U_iso_or_equiv
_atom_site_adp_type
_atom_site_occupancy
_atom_site_site_symmetry_order
_atom_site_calc_flag
_atom_site_refinement_flags_posn
_atom_site_refinement_flags_adp
_atom_site_refinement_flags_occupancy
_atom_site_disorder_assembly
_atom_site_disorder_group
N2 N 0.47656(12) 0.60022(13) 0.39304(9) 0.0493(4) Uani 1 1 d . . . . .
N1 N 0.58164(12) 0.58014(13) 0.36303(9) 0.0522(4) Uani 1 1 d . . . . .
H1 H 0.648106 0.606883 0.387768 0.063 Uiso 1 1 calc R U . . .
O1 O 0.81328(12) 0.60640(14) 0.35900(9) 0.0883(5) Uani 1 1 d . U . . .
C14 C 0.57952(15) 0.51649(15) 0.29262(10) 0.0449(4) Uani 1 1 d . . . . .
C1 C 0.47940(15) 0.67348(15) 0.45361(10) 0.0456(4) Uani 1 1 d . . . . .
C2 C 0.36416(15) 0.69519(15) 0.48432(10) 0.0478(4) Uani 1 1 d . . . . .
C19 C 0.68708(15) 0.49658(14) 0.25953(10) 0.0457(4) Uani 1 1 d . . . . .
C8 C 0.59078(15) 0.73426(16) 0.49265(10) 0.0461(4) Uani 1 1 d . . . . .
C21 C 0.91646(15) 0.50138(18) 0.26678(11) 0.0530(5) Uani 1 1 d . . . . .
C18 C 0.67901(16) 0.43878(16) 0.18497(11) 0.0535(5) Uani 1 1 d . . . . .
H18 H 0.748610 0.426625 0.161962 0.064 Uiso 1 1 calc R U . . .
C15 C 0.47234(15) 0.47258(16) 0.25225(11) 0.0556(5) Uani 1 1 d . . . . .
H15 H 0.401878 0.481981 0.274688 0.067 Uiso 1 1 calc R U . . .
C20 C 0.80423(16) 0.53825(17) 0.29920(11) 0.0556(5) Uani 1 1 d . U . . .
C17 C 0.57256(16) 0.39971(17) 0.14496(12) 0.0585(5) Uani 1 1 d . . . . .
H17 H 0.569707 0.363102 0.095186 0.070 Uiso 1 1 calc R U . . .
C3 C 0.25624(16) 0.66574(17) 0.43941(12) 0.0600(5) Uani 1 1 d . . . . .
H3 H 0.255890 0.635085 0.388247 0.072 Uiso 1 1 calc R U . . .
C7 C 0.36148(17) 0.74317(17) 0.55989(11) 0.0608(5) Uani 1 1 d . . . . .
H7 H 0.432543 0.764940 0.590807 0.073 Uiso 1 1 calc R U . . .
C16 C 0.46943(16) 0.41546(16) 0.17959(12) 0.0585(5) Uani 1 1 d . . . . .
H16 H 0.396934 0.387074 0.153453 0.070 Uiso 1 1 calc R U . . .
C9 C 0.61156(18) 0.86033(17) 0.48300(11) 0.0597(5) Uani 1 1 d . . . . .
H9 H 0.554016 0.909397 0.453496 0.072 Uiso 1 1 calc R U . . .
C26 C 0.94798(17) 0.37750(19) 0.25682(11) 0.0635(5) Uani 1 1 d . . . . .
H26 H 0.896431 0.313869 0.267933 0.076 Uiso 1 1 calc R U . . .
C13 C 0.67779(17) 0.66425(18) 0.53723(12) 0.0644(6) Uani 1 1 d . . . . .
H13 H 0.664987 0.579449 0.544786 0.077 Uiso 1 1 calc R U . . .
C22 C 0.99287(17) 0.5943(2) 0.24843(12) 0.0705(6) Uani 1 1 d . . . . .
H22 H 0.973096 0.677716 0.255097 0.085 Uiso 1 1 calc R U . . .
C11 C 0.80272(19) 0.8425(2) 0.56030(14) 0.0754(6) Uani 1 1 d . . . . .
H11 H 0.874080 0.878849 0.582720 0.090 Uiso 1 1 calc R U . . .
C4 C 0.14946(17) 0.6814(2) 0.46973(14) 0.0723(6) Uani 1 1 d . . . . .
H4 H 0.077884 0.659991 0.439280 0.087 Uiso 1 1 calc R U . . .
C6 C 0.2541(2) 0.7587(2) 0.58935(14) 0.0760(6) Uani 1 1 d . . . . .
H6 H 0.253452 0.790232 0.640221 0.091 Uiso 1 1 calc R U . . .
C10 C 0.7174(2) 0.9138(2) 0.51697(13) 0.0727(6) Uani 1 1 d . . . . .
H10 H 0.730665 0.998762 0.510322 0.087 Uiso 1 1 calc R U . . .
C25 C 1.05496(19) 0.3484(2) 0.23064(12) 0.0774(7) Uani 1 1 d . . . . .
H25 H 1.077262 0.265243 0.226154 0.093 Uiso 1 1 calc R U . . .
C5 C 0.1485(2) 0.7283(2) 0.54463(15) 0.0799(7) Uani 1 1 d . . . . .
H5 H 0.076441 0.739461 0.564886 0.096 Uiso 1 1 calc R U . . .
C12 C 0.78315(19) 0.7182(2) 0.57063(13) 0.0774(6) Uani 1 1 d . . . . .
H12 H 0.841064 0.669747 0.600277 0.093 Uiso 1 1 calc R U . . .
C23 C 1.0986(2) 0.5642(3) 0.22020(14) 0.0883(8) Uani 1 1 d . . . . .
H23 H 1.149582 0.627226 0.207303 0.106 Uiso 1 1 calc R U . . .
C24 C 1.12846(19) 0.4418(3) 0.21122(14) 0.0891(8) Uani 1 1 d . . . . .
H24 H 1.199468 0.421910 0.191694 0.107 Uiso 1 1 calc R U . . .

loop_
_atom_site_aniso_label
_atom_site_aniso_U_11
_atom_site_aniso_U_22
_atom_site_aniso_U_33
_atom_site_aniso_U_23
_atom_site_aniso_U_13
_atom_site_aniso_U_12
N2 0.0438(9) 0.0532(9) 0.0525(10) -0.0053(7) 0.0121(7) 0.0028(7)
N1 0.0441(8) 0.0603(9) 0.0537(10) -0.0150(8) 0.0112(7) -0.0029(7)
O1 0.0730(9) 0.1071(10) 0.0878(10) -0.0445(8) 0.0218(8) -0.0178(8)
C14 0.0472(10) 0.0412(9) 0.0472(11) -0.0034(8) 0.0100(8) 0.0011(8)
C1 0.0489(10) 0.0428(10) 0.0463(11) 0.0032(8) 0.0103(8) 0.0041(8)
C2 0.0522(11) 0.0429(10) 0.0501(11) 0.0063(8) 0.0130(9) 0.0074(8)
C19 0.0465(10) 0.0442(10) 0.0477(11) -0.0043(8) 0.0118(8) -0.0033(8)
C8 0.0496(10) 0.0470(10) 0.0435(10) -0.0035(8) 0.0131(8) 0.0016(8)
C21 0.0436(10) 0.0702(13) 0.0461(11) -0.0074(9) 0.0093(9) -0.0083(9)
C18 0.0509(11) 0.0577(11) 0.0543(12) -0.0047(9) 0.0162(9) -0.0008(9)
C15 0.0422(10) 0.0611(11) 0.0638(13) -0.0109(10) 0.0078(9) 0.0037(9)
C20 0.0527(11) 0.0608(11) 0.0559(11) -0.0096(8) 0.0171(9) -0.0081(9)
C17 0.0584(12) 0.0659(12) 0.0513(12) -0.0132(10) 0.0071(10) 0.0003(10)
C3 0.0541(12) 0.0683(13) 0.0580(13) 0.0046(10) 0.0086(10) 0.0144(10)
C7 0.0622(12) 0.0654(12) 0.0583(13) -0.0039(10) 0.0209(10) -0.0006(10)
C16 0.0482(11) 0.0610(12) 0.0648(13) -0.0146(10) 0.0017(10) -0.0002(9)
C9 0.0676(13) 0.0537(12) 0.0592(13) 0.0017(10) 0.0130(10) -0.0002(10)
C26 0.0573(12) 0.0755(14) 0.0585(13) -0.0086(11) 0.0106(10) -0.0039(10)
C13 0.0631(13) 0.0556(12) 0.0714(14) 0.0015(10) -0.0025(11) 0.0000(10)
C22 0.0589(13) 0.0818(15) 0.0734(15) -0.0087(12) 0.0183(11) -0.0168(11)
C11 0.0604(13) 0.0912(18) 0.0753(16) -0.0228(13) 0.0117(12) -0.0182(13)
C4 0.0505(12) 0.0883(16) 0.0785(16) 0.0137(13) 0.0105(11) 0.0137(11)
C6 0.0811(16) 0.0830(15) 0.0709(15) -0.0053(12) 0.0364(13) 0.0053(12)
C10 0.0828(16) 0.0637(14) 0.0746(16) -0.0070(11) 0.0221(13) -0.0215(12)
C25 0.0584(13) 0.1066(18) 0.0657(15) -0.0218(13) 0.0019(11) 0.0166(13)
C5 0.0629(14) 0.0918(17) 0.0915(19) 0.0145(14) 0.0350(13) 0.0188(13)
C12 0.0644(14) 0.0864(17) 0.0772(16) -0.0060(13) -0.0065(12) 0.0046(12)
C23 0.0618(15) 0.124(2) 0.0834(18) -0.0161(16) 0.0272(13) -0.0345(15)
C24 0.0455(13) 0.151(2) 0.0721(16) -0.0321(16) 0.0144(11) -0.0017(15)

loop_
_atom_type_symbol
_atom_type_description
_atom_type_scat_dispersion_real
_atom_type_scat_dispersion_imag
_atom_type_scat_source
C C 0.0033 0.0016 'International Tables Vol C Tables 4.2.6.8 and 6.1.1.4'
H H 0.0000 0.0000 'International Tables Vol C Tables 4.2.6.8 and 6.1.1.4'
N N 0.0061 0.0033 'International Tables Vol C Tables 4.2.6.8 and 6.1.1.4'
O O 0.0106 0.0060 'International Tables Vol C Tables 4.2.6.8 and 6.1.1.4'

loop_
_geom_angle_atom_site_label_1
_geom_angle_atom_site_label_2
_geom_angle_atom_site_label_3
_geom_angle
_geom_angle_site_symmetry_1
_geom_angle_site_symmetry_3
_geom_angle_publ_flag
C1 N2 N1 117.37(14) . . ?
N2 N1 H1 120.5 . . ?
N2 N1 C14 118.98(14) . . ?
C14 N1 H1 120.5 . . ?
N1 C14 C19 120.02(16) . . ?
N1 C14 C15 120.90(15) . . ?
C15 C14 C19 119.07(16) . . ?
N2 C1 C2 116.36(16) . . ?
N2 C1 C8 123.56(15) . . ?
C2 C1 C8 120.08(15) . . ?
C3 C2 C1 121.16(16) . . ?
C3 C2 C7 118.19(16) . . ?
C7 C2 C1 120.63(17) . . ?
C14 C19 C20 122.35(16) . . ?
C18 C19 C14 117.76(16) . . ?
C18 C19 C20 119.85(15) . . ?
C9 C8 C1 121.19(16) . . ?
C9 C8 C13 118.35(17) . . ?
C13 C8 C1 120.41(16) . . ?
C26 C21 C20 122.57(16) . . ?
C22 C21 C20 118.45(17) . . ?
C22 C21 C26 118.95(17) . . ?
C19 C18 H18 118.8 . . ?
C17 C18 C19 122.40(16) . . ?
C17 C18 H18 118.8 . . ?
C14 C15 H15 119.6 . . ?
C16 C15 C14 120.81(16) . . ?
C16 C15 H15 119.6 . . ?
O1 C20 C19 121.75(16) . . ?
O1 C20 C21 118.10(17) . . ?
C19 C20 C21 120.14(16) . . ?
C18 C17 H17 120.5 . . ?
C18 C17 C16 118.95(17) . . ?
C16 C17 H17 120.5 . . ?
C2 C3 H3 119.6 . . ?
C4 C3 C2 120.81(19) . . ?
C4 C3 H3 119.6 . . ?
C2 C7 H7 119.8 . . ?
C6 C7 C2 120.38(19) . . ?
C6 C7 H7 119.8 . . ?
C15 C16 C17 120.92(17) . . ?
C15 C16 H16 119.5 . . ?
C17 C16 H16 119.5 . . ?
C8 C9 H9 119.8 . . ?
C10 C9 C8 120.32(19) . . ?
C10 C9 H9 119.8 . . ?
C21 C26 H26 119.8 . . ?
C25 C26 C21 120.3(2) . . ?
C25 C26 H26 119.8 . . ?
C8 C13 H13 119.5 . . ?
C12 C13 C8 120.95(19) . . ?
C12 C13 H13 119.5 . . ?
C21 C22 H22 119.9 . . ?
C23 C22 C21 120.3(2) . . ?
C23 C22 H22 119.9 . . ?
C10 C11 H11 120.0 . . ?
C12 C11 H11 120.0 . . ?
C12 C11 C10 120.0(2) . . ?
C3 C4 H4 119.9 . . ?
C5 C4 C3 120.2(2) . . ?
C5 C4 H4 119.9 . . ?
C7 C6 H6 119.6 . . ?
C5 C6 C7 120.8(2) . . ?
C5 C6 H6 119.6 . . ?
C9 C10 H10 119.8 . . ?
C11 C10 C9 120.3(2) . . ?
C11 C10 H10 119.8 . . ?
C26 C25 H25 120.1 . . ?
C24 C25 C26 119.8(2) . . ?
C24 C25 H25 120.1 . . ?
C4 C5 H5 120.2 . . ?
C6 C5 C4 119.6(2) . . ?
C6 C5 H5 120.2 . . ?
C13 C12 H12 120.0 . . ?
C11 C12 C13 120.1(2) . . ?
C11 C12 H12 120.0 . . ?
C22 C23 H23 120.0 . . ?
C24 C23 C22 120.0(2) . . ?
C24 C23 H23 120.0 . . ?
C25 C24 C23 120.6(2) . . ?
C25 C24 H24 119.7 . . ?
C23 C24 H24 119.7 . . ?

loop_
_geom_bond_atom_site_label_1
_geom_bond_atom_site_label_2
_geom_bond_distance
_geom_bond_site_symmetry_2
_geom_bond_publ_flag
N2 N1 1.3659(18) . ?
N2 C1 1.292(2) . ?
N1 H1 0.8600 . ?
N1 C14 1.376(2) . ?
O1 C20 1.245(2) . ?
C14 C19 1.417(2) . ?
C14 C15 1.393(2) . ?
C1 C2 1.480(2) . ?
C1 C8 1.492(2) . ?
C2 C3 1.388(2) . ?
C2 C7 1.388(2) . ?
C19 C18 1.404(2) . ?
C19 C20 1.473(2) . ?
C8 C9 1.382(2) . ?
C8 C13 1.381(2) . ?
C21 C20 1.497(2) . ?
C21 C26 1.388(2) . ?
C21 C22 1.377(2) . ?
C18 H18 0.9300 . ?
C18 C17 1.367(2) . ?
C15 H15 0.9300 . ?
C15 C16 1.376(2) . ?
C17 H17 0.9300 . ?
C17 C16 1.380(2) . ?
C3 H3 0.9300 . ?
C3 C4 1.379(2) . ?
C7 H7 0.9300 . ?
C7 C6 1.379(3) . ?
C16 H16 0.9300 . ?
C9 H9 0.9300 . ?
C9 C10 1.381(3) . ?
C26 H26 0.9300 . ?
C26 C25 1.374(3) . ?
C13 H13 0.9300 . ?
C13 C12 1.376(3) . ?
C22 H22 0.9300 . ?
C22 C23 1.380(3) . ?
C11 H11 0.9300 . ?
C11 C10 1.367(3) . ?
C11 C12 1.363(3) . ?
C4 H4 0.9300 . ?
C4 C5 1.371(3) . ?
C6 H6 0.9300 . ?
C6 C5 1.367(3) . ?
C10 H10 0.9300 . ?
C25 H25 0.9300 . ?
C25 C24 1.366(3) . ?
C5 H5 0.9300 . ?
C12 H12 0.9300 . ?
C23 H23 0.9300 . ?
C23 C24 1.365(3) . ?
C24 H24 0.9300 . ?

loop_
_geom_hbond_atom_site_label_D
_geom_hbond_atom_site_label_H
_geom_hbond_atom_site_label_A
_geom_hbond_distance_DH
_geom_hbond_distance_HA
_geom_hbond_distance_DA
_geom_hbond_angle_DHA
_geom_hbond_site_symmetry_A
_geom_hbond_publ_flag
N1 H1 O1 0.86 1.99 2.6363(19) 131.6 . yes

loop_
_geom_torsion_atom_site_label_1
_geom_torsion_atom_site_label_2
_geom_torsion_atom_site_label_3
_geom_torsion_atom_site_label_4
_geom_torsion
_geom_torsion_site_symmetry_1
_geom_torsion_site_symmetry_2
_geom_torsion_site_symmetry_3
_geom_torsion_site_symmetry_4
_geom_torsion_publ_flag
N2 N1 C14 C19 178.81(14) . . . . ?
N2 N1 C14 C15 -0.2(2) . . . . ?
N2 C1 C2 C3 -16.0(2) . . . . ?
N2 C1 C2 C7 162.57(16) . . . . ?
N2 C1 C8 C9 106.1(2) . . . . ?
N2 C1 C8 C13 -71.6(2) . . . . ?
N1 N2 C1 C2 179.15(14) . . . . ?
N1 N2 C1 C8 -1.2(2) . . . . ?
N1 C14 C19 C18 -175.69(15) . . . . ?
N1 C14 C19 C20 2.1(3) . . . . ?
N1 C14 C15 C16 176.14(16) . . . . ?
C14 C19 C18 C17 -1.3(3) . . . . ?
C14 C19 C20 O1 -8.9(3) . . . . ?
C14 C19 C20 C21 172.56(16) . . . . ?
C14 C15 C16 C17 0.3(3) . . . . ?
C1 N2 N1 C14 -171.45(15) . . . . ?
C1 C2 C3 C4 177.27(16) . . . . ?
C1 C2 C7 C6 -177.51(17) . . . . ?
C1 C8 C9 C10 -177.33(17) . . . . ?
C1 C8 C13 C12 177.12(18) . . . . ?
C2 C1 C8 C9 -74.3(2) . . . . ?
C2 C1 C8 C13 108.05(19) . . . . ?
C2 C3 C4 C5 1.0(3) . . . . ?
C2 C7 C6 C5 -0.6(3) . . . . ?
C19 C14 C15 C16 -2.8(3) . . . . ?
C19 C18 C17 C16 -1.2(3) . . . . ?
C8 C1 C2 C3 164.39(16) . . . . ?
C8 C1 C2 C7 -17.1(2) . . . . ?
C8 C9 C10 C11 0.2(3) . . . . ?
C8 C13 C12 C11 0.3(3) . . . . ?
C21 C26 C25 C24 -2.7(3) . . . . ?
C21 C22 C23 C24 -0.7(3) . . . . ?
C18 C19 C20 O1 168.80(18) . . . . ?
C18 C19 C20 C21 -9.7(3) . . . . ?
C18 C17 C16 C15 1.8(3) . . . . ?
C15 C14 C19 C18 3.3(2) . . . . ?
C15 C14 C19 C20 -178.95(16) . . . . ?
C20 C19 C18 C17 -179.13(17) . . . . ?
C20 C21 C26 C25 -176.65(18) . . . . ?
C20 C21 C22 C23 178.4(2) . . . . ?
C3 C2 C7 C6 1.1(3) . . . . ?
C3 C4 C5 C6 -0.5(3) . . . . ?
C7 C2 C3 C4 -1.3(3) . . . . ?
C7 C6 C5 C4 0.3(3) . . . . ?
C9 C8 C13 C12 -0.6(3) . . . . ?
C26 C21 C20 O1 123.4(2) . . . . ?
C26 C21 C20 C19 -58.0(3) . . . . ?
C26 C21 C22 C23 0.4(3) . . . . ?
C26 C25 C24 C23 2.3(3) . . . . ?
C13 C8 C9 C10 0.4(3) . . . . ?
C22 C21 C20 O1 -54.6(3) . . . . ?
C22 C21 C20 C19 124.0(2) . . . . ?
C22 C21 C26 C25 1.3(3) . . . . ?
C22 C23 C24 C25 -0.6(4) . . . . ?
C10 C11 C12 C13 0.2(3) . . . . ?
C12 C11 C10 C9 -0.5(3) . . . . ?
